data_1561261
loop_
_publ_author_name
'Yuan, Fei'
'Yuan, Chun-Mei'
'Hu, Huai-Ming'
'Wang, Ting-Ting'
'Zhou, Chun-Sheng'

_publ_section_title
;
 Structural diversity of a series of terpyridyl carboxylate coordination
 polymers: Luminescent sensor and magnetic properties
;
_journal_name_full 'Journal of Solid State Chemistry'
_journal_page_first 588
_journal_page_last 601
_journal_paper_doi 10.1016/j.jssc.2017.11.023
_journal_volume 258
_journal_year 2018
_chemical_formula_sum 'C34 H22 N6 O11 Zn2'
_chemical_formula_weight 821.32
_space_group_IT_number 60
_space_group_name_Hall '-P 2n 2ab'
_space_group_name_H-M_alt 'P b c n'
_symmetry_cell_setting orthorhombic
_symmetry_space_group_name_H-M 'P b c n'
_atom_sites_solution_hydrogens geom
_atom_sites_solution_primary direct
_atom_sites_solution_secondary difmap
_cell_angle_alpha 90.00
_cell_angle_beta 90.00
_cell_angle_gamma 90.00
_cell_formula_units_Z 4
_cell_length_a 20.458(3)
_cell_length_b 7.6063(13)
_cell_length_c 20.826(3)
_cell_measurement_reflns_used 2407
_cell_measurement_temperature 296(2)
_cell_measurement_theta_max 23.79
_cell_measurement_theta_min 2.19
_cell_volume 3240.7(9)
_computing_cell_refinement 'Bruker SAINT'
_computing_data_collection 'Bruker APEX2'
_computing_data_reduction 'Bruker SAINT'
_computing_molecular_graphics 'Bruker SHELXTL'
_computing_publication_material 'Bruker SHELXTL'
_computing_structure_refinement 'SHELXL-97 (Sheldrick, 1997)'
_computing_structure_solution 'SHELXS-97 (Sheldrick, 1990)'
_diffrn_ambient_temperature 296(2)
_diffrn_measured_fraction_theta_full 0.999
_diffrn_measured_fraction_theta_max 0.999
_diffrn_measurement_device_type 'Bruker APEX-II CCD'
_diffrn_measurement_method '\f and \w scans'
_diffrn_radiation_monochromator graphite
_diffrn_radiation_source 'fine-focus sealed tube'
_diffrn_radiation_type MoK\a
_diffrn_radiation_wavelength 0.71073
_diffrn_reflns_av_R_equivalents 0.0608
_diffrn_reflns_av_sigmaI/netI 0.0447
_diffrn_reflns_limit_h_max 23
_diffrn_reflns_limit_h_min -24
_diffrn_reflns_limit_k_max 9
_diffrn_reflns_limit_k_min -8
_diffrn_reflns_limit_l_max 24
_diffrn_reflns_limit_l_min -20
_diffrn_reflns_number 14723
_diffrn_reflns_theta_full 25.05
_diffrn_reflns_theta_max 25.05
_diffrn_reflns_theta_min 1.96
_diffrn_standards_decay_% 0
_diffrn_standards_interval_count 0
_diffrn_standards_interval_time 0
_diffrn_standards_number 0
_exptl_absorpt_coefficient_mu 1.555
_exptl_absorpt_correction_T_max 0.788
_exptl_absorpt_correction_T_min 0.720
_exptl_absorpt_correction_type multi-scan
_exptl_absorpt_process_details sadabs
_exptl_crystal_colour colorless
_exptl_crystal_density_diffrn 1.683
_exptl_crystal_density_method 'not measured'
_exptl_crystal_description block
_exptl_crystal_F_000 1664
_exptl_crystal_size_max 0.26
_exptl_crystal_size_mid 0.18
_exptl_crystal_size_min 0.15
_refine_diff_density_max 0.634
_refine_diff_density_min -0.546
_refine_diff_density_rms 0.090
_refine_ls_extinction_method none
_refine_ls_goodness_of_fit_ref 1.034
_refine_ls_hydrogen_treatment mixed
_refine_ls_matrix_type full
_refine_ls_number_parameters 240
_refine_ls_number_reflns 2869
_refine_ls_number_restraints 0
_refine_ls_restrained_S_all 1.034
_refine_ls_R_factor_all 0.0683
_refine_ls_R_factor_gt 0.0463
_refine_ls_shift/su_max 0.000
_refine_ls_shift/su_mean 0.000
_refine_ls_structure_factor_coef Fsqd
_refine_ls_weighting_details 'calc w=1/[\s^2^(Fo^2^)+(0.0626P)^2^+4.0223P] where P=(Fo^2^+2Fc^2^)/3'
_refine_ls_weighting_scheme calc
_refine_ls_wR_factor_gt 0.1166
_refine_ls_wR_factor_ref 0.1292
_reflns_number_gt 2114
_reflns_number_total 2869
_reflns_threshold_expression >2sigma(I)
_cod_data_source_file JSSC-2018-258-588.cif
_cod_data_source_block nw1781
_cod_depositor_comments
;
The following automatic conversions were performed:

data item '_symmetry_cell_setting' value 'Orthorhombic' was changed
to 'orthorhombic' in accordance with the built-in table derived from
the CIF Core dictionary named 'cif_core.dic' version 2.4.5 last
updated on 2014-11-21.

Automatic conversion script
Id: cif_fix_values 8369 2020-08-20 11:38:08Z andrius 
;
_cod_original_cell_volume 3240.8(9)
_cod_original_sg_symbol_H-M Pbcn
_cod_database_code 1561261

loop_
_symmetry_equiv_pos_as_xyz
'x, y, z'
'-x+1/2, -y+1/2, z+1/2'
'-x, y, -z+1/2'
'x+1/2, -y+1/2, -z'
'-x, -y, -z'
'x-1/2, y-1/2, -z-1/2'
'x, -y, z-1/2'
'-x-1/2, y-1/2, z'

loop_
_atom_site_label
_atom_site_type_symbol
_atom_site_fract_x
_atom_site_fract_y
_atom_site_fract_z
_atom_site_U_iso_or_equiv
_atom_site_adp_type
_atom_site_occupancy
_atom_site_symmetry_multiplicity
_atom_site_calc_flag
_atom_site_refinement_flags
_atom_site_disorder_assembly
_atom_site_disorder_group
Zn1 Zn 1.11059(2) 0.40548(7) 0.39946(2) 0.03140(19) Uani 1 1 d . . .
N1 N 1.01128(16) 0.4102(5) 0.40508(15) 0.0328(8) Uani 1 1 d . . .
N2 N 0.77541(15) 0.5005(5) 0.35333(15) 0.0284(8) Uani 1 1 d . . .
N3 N 0.63910(16) 0.7618(5) 0.17849(16) 0.0330(8) Uani 1 1 d . . .
O1 O 0.66951(16) 0.1822(5) 0.53474(14) 0.0456(8) Uani 1 1 d . . .
O2 O 0.60118(18) 0.3985(6) 0.5163(2) 0.0894(17) Uani 1 1 d . . .
O3 O 1.14205(17) 0.6483(5) 0.39584(16) 0.0517(9) Uani 1 1 d . . .
O4 O 1.10265(18) 0.6884(6) 0.2978(2) 0.0679(11) Uani 1 1 d . . .
C1 C 0.97673(19) 0.3233(7) 0.4491(2) 0.0392(11) Uani 1 1 d . . .
H1 H 0.9992 0.2568 0.4794 0.047 Uiso 1 1 calc R . .
C2 C 0.9095(2) 0.3270(7) 0.4521(2) 0.0374(11) Uani 1 1 d . . .
H2 H 0.8878 0.2639 0.4838 0.045 Uiso 1 1 calc R . .
C3 C 0.87408(19) 0.4243(6) 0.40794(18) 0.0284(9) Uani 1 1 d . . .
C4 C 0.9105(2) 0.5166(7) 0.3624(2) 0.0393(11) Uani 1 1 d . . .
H4 H 0.8894 0.5848 0.3317 0.047 Uiso 1 1 calc R . .
C5 C 0.9773(2) 0.5069(7) 0.3627(2) 0.0408(11) Uani 1 1 d . . .
H5 H 1.0003 0.5707 0.3321 0.049 Uiso 1 1 calc R . .
C6 C 0.80155(19) 0.4296(5) 0.40629(18) 0.0283(9) Uani 1 1 d . . .
C7 C 0.76326(19) 0.3658(5) 0.45685(19) 0.0312(10) Uani 1 1 d . . .
H7 H 0.7824 0.3153 0.4929 0.037 Uiso 1 1 calc R . .
C8 C 0.69582(19) 0.3802(6) 0.4516(2) 0.0311(10) Uani 1 1 d . . .
C9 C 0.6695(2) 0.4516(6) 0.3966(2) 0.0338(10) Uani 1 1 d . . .
H9 H 0.6244 0.4602 0.3921 0.041 Uiso 1 1 calc R . .
C10 C 0.71004(18) 0.5104(6) 0.34844(19) 0.0287(9) Uani 1 1 d . . .
C11 C 0.7023(2) 0.7264(7) 0.1866(2) 0.0426(12) Uani 1 1 d . . .
H11 H 0.7314 0.7577 0.1543 0.051 Uiso 1 1 calc R . .
C12 C 0.7263(2) 0.6460(7) 0.2405(2) 0.0427(12) Uani 1 1 d . . .
H12 H 0.7710 0.6268 0.2444 0.051 Uiso 1 1 calc R . .
C13 C 0.68499(18) 0.5932(5) 0.28879(18) 0.0276(9) Uani 1 1 d . . .
C14 C 0.6196(2) 0.6263(7) 0.2795(2) 0.0443(12) Uani 1 1 d . . .
H14 H 0.5894 0.5914 0.3104 0.053 Uiso 1 1 calc R . .
C15 C 0.5984(2) 0.7107(7) 0.2246(2) 0.0433(12) Uani 1 1 d . . .
H15 H 0.5540 0.7328 0.2198 0.052 Uiso 1 1 calc R . .
C16 C 0.6514(2) 0.3181(7) 0.5049(2) 0.0380(11) Uani 1 1 d . . .
C17 C 1.1295(2) 0.7390(8) 0.3471(3) 0.0538(14) Uani 1 1 d . . .
H17 H 1.1419 0.8566 0.3485 0.065 Uiso 1 1 calc R . .
O5 O 0.5000 0.3888(10) 0.2500 0.137(3) Uani 1 2 d S . .
O6 O 0.0020(5) 0.9501(15) 0.3961(5) 0.233(5) Uani 1 1 d . . .

loop_
_atom_site_aniso_label
_atom_site_aniso_U_11
_atom_site_aniso_U_22
_atom_site_aniso_U_33
_atom_site_aniso_U_23
_atom_site_aniso_U_13
_atom_site_aniso_U_12
Zn1 0.0232(3) 0.0449(3) 0.0261(3) 0.0001(2) -0.00068(19) 0.0037(2)
N1 0.0221(17) 0.045(2) 0.031(2) 0.0019(17) 0.0018(14) 0.0023(16)
N2 0.0249(17) 0.034(2) 0.0268(17) 0.0012(15) -0.0011(14) 0.0019(15)
N3 0.0248(18) 0.048(2) 0.0265(19) -0.0030(16) -0.0038(14) 0.0058(16)
O1 0.0511(19) 0.050(2) 0.0356(18) 0.0109(16) 0.0155(15) -0.0013(17)
O2 0.049(2) 0.101(4) 0.118(4) 0.055(3) 0.048(2) 0.025(2)
O3 0.054(2) 0.050(2) 0.050(2) 0.0071(18) -0.0026(16) -0.0045(17)
O4 0.060(2) 0.082(3) 0.062(3) 0.024(2) -0.003(2) -0.003(2)
C1 0.025(2) 0.061(3) 0.031(2) 0.012(2) -0.0021(18) 0.006(2)
C2 0.029(2) 0.053(3) 0.031(2) 0.012(2) 0.0030(18) 0.004(2)
C3 0.024(2) 0.037(2) 0.025(2) -0.0040(18) 0.0002(15) 0.0026(17)
C4 0.028(2) 0.053(3) 0.037(3) 0.015(2) 0.0014(19) 0.005(2)
C5 0.026(2) 0.055(3) 0.042(3) 0.016(2) 0.0021(19) 0.000(2)
C6 0.025(2) 0.033(2) 0.027(2) -0.0028(18) 0.0042(16) -0.0010(17)
C7 0.030(2) 0.038(3) 0.026(2) 0.0025(18) 0.0006(17) -0.0010(18)
C8 0.023(2) 0.037(3) 0.034(2) 0.0033(19) 0.0044(17) -0.0033(18)
C9 0.024(2) 0.042(3) 0.036(2) 0.003(2) -0.0028(18) -0.0005(19)
C10 0.025(2) 0.032(2) 0.030(2) -0.0030(18) -0.0008(17) -0.0004(18)
C11 0.026(2) 0.070(4) 0.032(2) 0.016(2) 0.0021(18) 0.004(2)
C12 0.025(2) 0.064(3) 0.039(3) 0.010(2) 0.0012(19) 0.004(2)
C13 0.0224(19) 0.035(2) 0.025(2) -0.0021(18) -0.0026(16) -0.0011(17)
C14 0.028(2) 0.070(4) 0.035(3) 0.012(2) 0.0060(19) -0.001(2)
C15 0.023(2) 0.071(4) 0.036(3) 0.010(2) 0.0014(18) 0.008(2)
C16 0.032(2) 0.048(3) 0.034(2) 0.008(2) 0.0040(19) -0.007(2)
C17 0.041(3) 0.053(3) 0.067(4) 0.017(3) 0.005(3) -0.005(2)
O5 0.098(6) 0.088(6) 0.226(10) 0.000 0.055(6) 0.000
O6 0.170(8) 0.274(12) 0.256(12) -0.072(9) -0.010(7) -0.001(8)

loop_
_atom_type_symbol
_atom_type_description
_atom_type_scat_dispersion_real
_atom_type_scat_dispersion_imag
_atom_type_scat_source
C C 0.0033 0.0016 'International Tables Vol C Tables 4.2.6.8 and 6.1.1.4'
H H 0.0000 0.0000 'International Tables Vol C Tables 4.2.6.8 and 6.1.1.4'
N N 0.0061 0.0033 'International Tables Vol C Tables 4.2.6.8 and 6.1.1.4'
O O 0.0106 0.0060 'International Tables Vol C Tables 4.2.6.8 and 6.1.1.4'
Zn Zn 0.2839 1.4301 'International Tables Vol C Tables 4.2.6.8 and 6.1.1.4'

loop_
_geom_angle_atom_site_label_1
_geom_angle_atom_site_label_2
_geom_angle_atom_site_label_3
_geom_angle
_geom_angle_site_symmetry_1
_geom_angle_site_symmetry_3
O1 Zn1 O3 98.46(14) 4_556 .
O1 Zn1 N1 125.79(14) 4_556 .
O3 Zn1 N1 108.29(15) . .
O1 Zn1 N3 101.53(14) 4_556 6_656
O3 Zn1 N3 112.35(15) . 6_656
N1 Zn1 N3 109.89(14) . 6_656
C1 N1 C5 116.7(3) . .
C1 N1 Zn1 124.0(3) . .
C5 N1 Zn1 119.3(3) . .
C6 N2 C10 118.9(3) . .
C15 N3 C11 117.2(4) . .
C15 N3 Zn1 123.5(3) . 6_566
C11 N3 Zn1 119.1(3) . 6_566
C16 O1 Zn1 116.5(3) . 4_456
C17 O3 Zn1 118.9(4) . .
N1 C1 C2 123.3(4) . .
N1 C1 H1 118.3 . .
C2 C1 H1 118.3 . .
C1 C2 C3 120.3(4) . .
C1 C2 H2 119.8 . .
C3 C2 H2 119.8 . .
C2 C3 C4 116.1(4) . .
C2 C3 C6 123.6(4) . .
C4 C3 C6 120.3(4) . .
C5 C4 C3 120.2(4) . .
C5 C4 H4 119.9 . .
C3 C4 H4 119.9 . .
N1 C5 C4 123.4(4) . .
N1 C5 H5 118.3 . .
C4 C5 H5 118.3 . .
N2 C6 C7 122.4(4) . .
N2 C6 C3 115.4(3) . .
C7 C6 C3 122.2(4) . .
C8 C7 C6 118.0(4) . .
C8 C7 H7 121.0 . .
C6 C7 H7 121.0 . .
C9 C8 C7 119.1(4) . .
C9 C8 C16 119.9(4) . .
C7 C8 C16 121.0(4) . .
C8 C9 C10 119.9(4) . .
C8 C9 H9 120.1 . .
C10 C9 H9 120.1 . .
N2 C10 C9 121.8(4) . .
N2 C10 C13 115.5(3) . .
C9 C10 C13 122.7(4) . .
N3 C11 C12 122.9(4) . .
N3 C11 H11 118.6 . .
C12 C11 H11 118.6 . .
C11 C12 C13 120.7(4) . .
C11 C12 H12 119.7 . .
C13 C12 H12 119.7 . .
C12 C13 C14 116.2(4) . .
C12 C13 C10 121.7(4) . .
C14 C13 C10 122.1(4) . .
C13 C14 C15 120.4(4) . .
C13 C14 H14 119.8 . .
C15 C14 H14 119.8 . .
N3 C15 C14 122.5(4) . .
N3 C15 H15 118.7 . .
C14 C15 H15 118.7 . .
O2 C16 O1 124.2(4) . .
O2 C16 C8 119.6(4) . .
O1 C16 C8 116.2(4) . .
O4 C17 O3 126.6(5) . .
O4 C17 H17 116.7 . .
O3 C17 H17 116.7 . .

loop_
_geom_bond_atom_site_label_1
_geom_bond_atom_site_label_2
_geom_bond_distance
_geom_bond_site_symmetry_2
Zn1 O1 1.943(3) 4_556
Zn1 O3 1.957(4) .
Zn1 N1 2.035(3) .
Zn1 N3 2.042(3) 6_656
N1 C1 1.334(5) .
N1 C5 1.343(5) .
N2 C6 1.339(5) .
N2 C10 1.344(5) .
N3 C15 1.330(5) .
N3 C11 1.332(5) .
N3 Zn1 2.042(3) 6_566
O1 C16 1.262(5) .
O1 Zn1 1.943(3) 4_456
O2 C16 1.219(5) .
O3 C17 1.253(6) .
O4 C17 1.228(6) .
C1 C2 1.377(6) .
C1 H1 0.9300 .
C2 C3 1.385(6) .
C2 H2 0.9300 .
C3 C4 1.396(6) .
C3 C6 1.485(5) .
C4 C5 1.367(6) .
C4 H4 0.9300 .
C5 H5 0.9300 .
C6 C7 1.399(5) .
C7 C8 1.388(5) .
C7 H7 0.9300 .
C8 C9 1.377(6) .
C8 C16 1.511(6) .
C9 C10 1.377(6) .
C9 H9 0.9300 .
C10 C13 1.484(5) .
C11 C12 1.368(6) .
C11 H11 0.9300 .
C12 C13 1.374(6) .
C12 H12 0.9300 .
C13 C14 1.375(6) .
C14 C15 1.381(6) .
C14 H14 0.9300 .
C15 H15 0.9300 .
C17 H17 0.9300 .

loop_
_geom_torsion_atom_site_label_1
_geom_torsion_atom_site_label_2
_geom_torsion_atom_site_label_3
_geom_torsion_atom_site_label_4
_geom_torsion
_geom_torsion_site_symmetry_1
_geom_torsion_site_symmetry_2
_geom_torsion_site_symmetry_3
_geom_torsion_site_symmetry_4
O1 Zn1 N1 C1 -13.4(4) 4_556 . . .
O3 Zn1 N1 C1 -128.8(4) . . . .
N3 Zn1 N1 C1 108.1(4) 6_656 . . .
O1 Zn1 N1 C5 166.0(3) 4_556 . . .
O3 Zn1 N1 C5 50.6(4) . . . .
N3 Zn1 N1 C5 -72.4(4) 6_656 . . .
O1 Zn1 O3 C17 160.3(4) 4_556 . . .
N1 Zn1 O3 C17 -67.4(4) . . . .
N3 Zn1 O3 C17 54.1(4) 6_656 . . .
C5 N1 C1 C2 1.0(7) . . . .
Zn1 N1 C1 C2 -179.6(4) . . . .
N1 C1 C2 C3 0.0(7) . . . .
C1 C2 C3 C4 -0.7(7) . . . .
C1 C2 C3 C6 177.5(4) . . . .
C2 C3 C4 C5 0.4(7) . . . .
C6 C3 C4 C5 -177.9(4) . . . .
C1 N1 C5 C4 -1.3(7) . . . .
Zn1 N1 C5 C4 179.3(4) . . . .
C3 C4 C5 N1 0.6(8) . . . .
C10 N2 C6 C7 -0.2(6) . . . .
C10 N2 C6 C3 -179.7(4) . . . .
C2 C3 C6 N2 -167.1(4) . . . .
C4 C3 C6 N2 11.0(6) . . . .
C2 C3 C6 C7 13.3(6) . . . .
C4 C3 C6 C7 -168.5(4) . . . .
N2 C6 C7 C8 -1.1(6) . . . .
C3 C6 C7 C8 178.5(4) . . . .
C6 C7 C8 C9 1.7(6) . . . .
C6 C7 C8 C16 -178.6(4) . . . .
C7 C8 C9 C10 -1.2(6) . . . .
C16 C8 C9 C10 179.1(4) . . . .
C6 N2 C10 C9 0.8(6) . . . .
C6 N2 C10 C13 179.1(4) . . . .
C8 C9 C10 N2 -0.1(7) . . . .
C8 C9 C10 C13 -178.3(4) . . . .
C15 N3 C11 C12 -2.0(7) . . . .
Zn1 N3 C11 C12 173.5(4) 6_566 . . .
N3 C11 C12 C13 1.7(8) . . . .
C11 C12 C13 C14 -0.1(7) . . . .
C11 C12 C13 C10 -178.2(4) . . . .
N2 C10 C13 C12 3.8(6) . . . .
C9 C10 C13 C12 -177.9(4) . . . .
N2 C10 C13 C14 -174.3(4) . . . .
C9 C10 C13 C14 4.0(7) . . . .
C12 C13 C14 C15 -1.1(7) . . . .
C10 C13 C14 C15 177.0(4) . . . .
C11 N3 C15 C14 0.8(7) . . . .
Zn1 N3 C15 C14 -174.5(4) 6_566 . . .
C13 C14 C15 N3 0.8(8) . . . .
Zn1 O1 C16 O2 2.5(7) 4_456 . . .
Zn1 O1 C16 C8 -177.1(3) 4_456 . . .
C9 C8 C16 O2 -35.7(7) . . . .
C7 C8 C16 O2 144.6(5) . . . .
C9 C8 C16 O1 143.8(4) . . . .
C7 C8 C16 O1 -35.9(6) . . . .
Zn1 O3 C17 O4 -5.4(7) . . . .
